data_7054553
loop_
_publ_author_name
'Xu, Hui'
'Zhou, Bo-Yu'
'Yu, Kai'
'Su, Zhan-Hua'
'Zhao, Zhi-Feng'
'Sun, Wen-Long'
'Zhou, Bai-Bin'

_publ_section_title
;
 Two novel topological structures of [Cu(CN)] coordination polymers
 modified by flexible triazole ligands
;
_journal_issue 2
_journal_name_full 'New J. Chem.'
_journal_page_first 1301
_journal_paper_doi 10.1039/C4NJ01499E
_journal_volume 39
_journal_year 2015
_chemical_formula_moiety 'C6 H8 Cu N4'
_chemical_formula_sum 'C6 H8 Cu N4'
_chemical_formula_weight 199.71
_chemical_name_systematic
; 
 ? 
;
_space_group_IT_number 43
_symmetry_cell_setting orthorhombic
_symmetry_space_group_name_Hall 'F 2 -2d'
_symmetry_space_group_name_H-M 'F d d 2'
_atom_sites_solution_hydrogens geom
_atom_sites_solution_primary direct
_atom_sites_solution_secondary difmap
_audit_creation_method SHELXL-97
_audit_update_record
;
2014-10-24 deposited with the CCDC.
2014-11-24 downloaded from the CCDC.
;
_cell_angle_alpha 90.00
_cell_angle_beta 90.00
_cell_angle_gamma 90.00
_cell_formula_units_Z 16
_cell_length_a 15.836(5)
_cell_length_b 24.736(7)
_cell_length_c 7.948(2)
_cell_measurement_reflns_used 3303
_cell_measurement_temperature 296(2)
_cell_measurement_theta_max 28.21
_cell_measurement_theta_min 2.98
_cell_volume 3113.4(15)
_computing_cell_refinement 'Bruker SAINT'
_computing_data_collection 'Bruker APEX2'
_computing_data_reduction 'Bruker SAINT'
_computing_molecular_graphics 'Bruker SHELXTL'
_computing_publication_material 'Bruker SHELXTL'
_computing_structure_refinement 'SHELXL-97 (Sheldrick, 1997)'
_computing_structure_solution 'SHELXS-97 (Sheldrick, 1990)'
_diffrn_ambient_temperature 296(2)
_diffrn_measured_fraction_theta_full 1.000
_diffrn_measured_fraction_theta_max 1.000
_diffrn_measurement_device_type 'Bruker APEX-II CCD'
_diffrn_measurement_method '\f and \w scans'
_diffrn_radiation_monochromator graphite
_diffrn_radiation_source 'fine-focus sealed tube'
_diffrn_radiation_type MoK\a
_diffrn_radiation_wavelength 0.71073
_diffrn_reflns_av_R_equivalents 0.0245
_diffrn_reflns_av_unetI/netI 0.0332
_diffrn_reflns_limit_h_max 16
_diffrn_reflns_limit_h_min -18
_diffrn_reflns_limit_k_max 20
_diffrn_reflns_limit_k_min -29
_diffrn_reflns_limit_l_max 9
_diffrn_reflns_limit_l_min -9
_diffrn_reflns_number 3956
_diffrn_reflns_theta_full 25.00
_diffrn_reflns_theta_max 25.00
_diffrn_reflns_theta_min 2.57
_diffrn_standards_number 0
_exptl_absorpt_coefficient_mu 2.740
_exptl_absorpt_correction_T_max 0.628
_exptl_absorpt_correction_T_min 0.495
_exptl_absorpt_correction_type multi-scan
_exptl_absorpt_process_details SADABS
_exptl_crystal_colour white
_exptl_crystal_density_diffrn 1.704
_exptl_crystal_density_method 'not measured'
_exptl_crystal_description block
_exptl_crystal_F_000 1616
_exptl_crystal_size_max 0.26
_exptl_crystal_size_mid 0.22
_exptl_crystal_size_min 0.17
_refine_diff_density_max 0.517
_refine_diff_density_min -0.332
_refine_diff_density_rms 0.057
_refine_ls_abs_structure_details 'Flack H D (1983), Acta Cryst. A39, 876-881'
_refine_ls_abs_structure_Flack 0.00(2)
_refine_ls_extinction_coef 0.00099(13)
_refine_ls_extinction_expression Fc^*^=kFc[1+0.001xFc^2^\l^3^/sin(2\q)]^-1/4^
_refine_ls_extinction_method SHELXL
_refine_ls_goodness_of_fit_ref 1.048
_refine_ls_hydrogen_treatment mixed
_refine_ls_matrix_type full
_refine_ls_number_parameters 102
_refine_ls_number_reflns 1266
_refine_ls_number_restraints 1
_refine_ls_restrained_S_all 1.048
_refine_ls_R_factor_all 0.0240
_refine_ls_R_factor_gt 0.0235
_refine_ls_shift/su_max 0.000
_refine_ls_shift/su_mean 0.000
_refine_ls_structure_factor_coef Fsqd
_refine_ls_weighting_details 'calc w=1/[\s^2^(Fo^2^)+(0.0331P)^2^+4.2929P] where P=(Fo^2^+2Fc^2^)/3'
_refine_ls_weighting_scheme calc
_refine_ls_wR_factor_gt 0.0608
_refine_ls_wR_factor_ref 0.0611
_reflns_number_gt 1245
_reflns_number_total 1378
_reflns_threshold_expression >2sigma(I)
_cod_data_source_file c4nj01499e2.cif
_cod_data_source_block a
_cod_depositor_comments
;
The following automatic conversions were performed:

'_symmetry_cell_setting' value 'Orthorhombic' changed to
'orthorhombic' according to
/usr/data/users/saulius/crontab/automatic-downloads/rss-feeds/RSC/lib/dictionaries/cif_core.dic
dictionary named 'cif_core.dic' version 2.4.2 from 2011-04-26.

Automatic conversion script
Id: cif_fix_values 2935 2014-11-11 08:27:57Z andrius 

 Adding full bibliography for 7054552--7054553.cif.
;
_cod_original_sg_symbol_H-M Fdd2
_cod_database_code 7054553

loop_
_symmetry_equiv_pos_as_xyz
'x, y, z'
'-x, -y, z'
'x+1/4, -y+1/4, z+1/4'
'-x+1/4, y+1/4, z+1/4'
'x, y+1/2, z+1/2'
'-x, -y+1/2, z+1/2'
'x+1/4, -y+3/4, z+3/4'
'-x+1/4, y+3/4, z+3/4'
'x+1/2, y, z+1/2'
'-x+1/2, -y, z+1/2'
'x+3/4, -y+1/4, z+3/4'
'-x+3/4, y+1/4, z+3/4'
'x+1/2, y+1/2, z'
'-x+1/2, -y+1/2, z'
'x+3/4, -y+3/4, z+1/4'
'-x+3/4, y+3/4, z+1/4'

loop_
_atom_site_label
_atom_site_type_symbol
_atom_site_fract_x
_atom_site_fract_y
_atom_site_fract_z
_atom_site_U_iso_or_equiv
_atom_site_adp_type
_atom_site_occupancy
_atom_site_symmetry_multiplicity
_atom_site_calc_flag
_atom_site_refinement_flags
Cu1 Cu 0.08483(2) 0.170173(14) 0.69009(5) 0.03291(16) Uani 1 1 d .
C2 C 0.0146(2) 0.42331(12) 0.4963(5) 0.0334(8) Uani 1 1 d .
H2A H -0.0302 0.4132 0.4194 0.040 Uiso 1 1 calc R
H2B H -0.0065 0.4191 0.6101 0.040 Uiso 1 1 calc R
C5 C 0.0042(2) 0.25598(12) 0.4752(4) 0.0295(8) Uani 1 1 d .
H5 H -0.0332 0.2293 0.4399 0.035 Uiso 1 1 calc R
N1 N 0.06610(16) 0.32956(9) 0.5013(3) 0.0251(6) Uani 1 1 d .
C6 C 0.18813(19) 0.14116(12) 0.7628(4) 0.0266(6) Uani 1 1 d .
N4 N 0.24789(15) 0.12074(11) 0.8135(4) 0.0327(6) Uani 1 1 d .
N3 N 0.06564(16) 0.24654(10) 0.5897(3) 0.0272(5) Uani 1 1 d .
C3 C 0.08851(16) 0.38615(12) 0.4711(4) 0.0291(7) Uani 1 1 d .
H3A H 0.1093 0.3900 0.3570 0.035 Uiso 1 1 calc R
H3B H 0.1336 0.3965 0.5472 0.035 Uiso 1 1 calc R
N2 N 0.00172(15) 0.30529(10) 0.4184(4) 0.0317(6) Uani 1 1 d .
C4 C 0.1036(2) 0.29384(12) 0.6016(4) 0.0284(6) Uani 1 1 d .
H4 H 0.1498 0.3012 0.6702 0.034 Uiso 1 1 calc R
C1 C 0.03737(19) 0.48128(12) 0.4677(6) 0.0399(8) Uani 1 1 d .
H1A H 0.0663 0.4844 0.3605 0.048 Uiso 1 1 calc R
H1B H 0.0764 0.4927 0.5548 0.048 Uiso 1 1 calc R

loop_
_atom_site_aniso_label
_atom_site_aniso_U_11
_atom_site_aniso_U_22
_atom_site_aniso_U_33
_atom_site_aniso_U_23
_atom_site_aniso_U_13
_atom_site_aniso_U_12
Cu1 0.0276(2) 0.0216(2) 0.0496(2) 0.00313(19) -0.01409(17) 0.00116(15)
C2 0.0303(15) 0.0210(16) 0.049(2) -0.0026(13) 0.0063(13) 0.0005(11)
C5 0.0305(13) 0.0169(14) 0.041(2) 0.0021(12) -0.0083(14) -0.0006(11)
N1 0.0260(11) 0.0145(13) 0.0347(14) 0.0010(9) -0.0024(11) 0.0002(9)
C6 0.0280(14) 0.0195(14) 0.0323(15) 0.0014(12) -0.0023(13) 0.0005(12)
N4 0.0294(13) 0.0270(14) 0.0416(15) 0.0045(12) -0.0044(13) 0.0023(10)
N3 0.0308(12) 0.0169(12) 0.0340(13) 0.0052(10) -0.0018(11) 0.0011(10)
C3 0.0325(15) 0.0140(14) 0.0409(19) 0.0024(12) 0.0012(13) -0.0006(11)
N2 0.0314(12) 0.0215(12) 0.0421(16) 0.0056(12) -0.0085(12) 0.0001(10)
C4 0.0302(14) 0.0216(16) 0.0335(16) 0.0047(13) -0.0046(13) 0.0004(12)
C1 0.0322(16) 0.0185(15) 0.069(2) 0.0007(16) -0.0028(16) 0.0016(13)

loop_
_atom_type_symbol
_atom_type_description
_atom_type_scat_dispersion_real
_atom_type_scat_dispersion_imag
_atom_type_scat_source
C C 0.0033 0.0016 'International Tables Vol C Tables 4.2.6.8 and 6.1.1.4'
H H 0.0000 0.0000 'International Tables Vol C Tables 4.2.6.8 and 6.1.1.4'
N N 0.0061 0.0033 'International Tables Vol C Tables 4.2.6.8 and 6.1.1.4'
Cu Cu 0.3201 1.2651 'International Tables Vol C Tables 4.2.6.8 and 6.1.1.4'

loop_
_geom_angle_atom_site_label_1
_geom_angle_atom_site_label_2
_geom_angle_atom_site_label_3
_geom_angle
_geom_angle_site_symmetry_1
_geom_angle_site_symmetry_3
C6 Cu1 N4 124.48(12) . 11_454
C6 Cu1 N3 126.48(12) . .
N4 Cu1 N3 99.66(11) 11_454 .
C6 Cu1 N2 111.61(12) . 6
N4 Cu1 N2 96.81(10) 11_454 6
N3 Cu1 N2 88.66(10) . 6
C1 C2 C3 112.3(3) . .
C1 C2 H2A 109.1 . .
C3 C2 H2A 109.1 . .
C1 C2 H2B 109.1 . .
C3 C2 H2B 109.1 . .
H2A C2 H2B 107.9 . .
N2 C5 N3 114.7(3) . .
N2 C5 H5 122.7 . .
N3 C5 H5 122.7 . .
C4 N1 N2 109.5(2) . .
C4 N1 C3 128.7(3) . .
N2 N1 C3 121.8(2) . .
N4 C6 Cu1 175.1(3) . .
C6 N4 Cu1 167.6(3) . 3
C4 N3 C5 102.9(3) . .
C4 N3 Cu1 135.6(2) . .
C5 N3 Cu1 121.5(2) . .
N1 C3 C2 112.0(2) . .
N1 C3 H3A 109.2 . .
C2 C3 H3A 109.2 . .
N1 C3 H3B 109.2 . .
C2 C3 H3B 109.2 . .
H3A C3 H3B 107.9 . .
C5 N2 N1 102.9(2) . .
C5 N2 Cu1 121.8(2) . 6_554
N1 N2 Cu1 134.35(19) . 6_554
N3 C4 N1 110.0(3) . .
N3 C4 H4 125.0 . .
N1 C4 H4 125.0 . .
C2 C1 C1 113.7(3) . 2_565
C2 C1 H1A 108.8 . .
C1 C1 H1A 108.8 2_565 .
C2 C1 H1B 108.8 . .
C1 C1 H1B 108.8 2_565 .
H1A C1 H1B 107.7 . .

loop_
_geom_bond_atom_site_label_1
_geom_bond_atom_site_label_2
_geom_bond_distance
_geom_bond_site_symmetry_2
Cu1 C6 1.878(3) .
Cu1 N4 1.983(3) 11_454
Cu1 N3 2.073(3) .
Cu1 N2 2.354(3) 6
C2 C1 1.496(4) .
C2 C3 1.501(4) .
C2 H2A 0.9700 .
C2 H2B 0.9700 .
C5 N2 1.301(4) .
C5 N3 1.352(4) .
C5 H5 0.9300 .
N1 C4 1.330(4) .
N1 N2 1.354(4) .
N1 C3 1.464(4) .
C6 N4 1.146(4) .
N4 Cu1 1.983(3) 3
N3 C4 1.319(4) .
C3 H3A 0.9700 .
C3 H3B 0.9700 .
N2 Cu1 2.354(3) 6_554
C4 H4 0.9300 .
C1 C1 1.503(6) 2_565
C1 H1A 0.9700 .
C1 H1B 0.9700 .
